data_2222667
loop_
_publ_author_name
'Choi, Hong Dae'
'Seo, Pil Ja'
'Son, Byeng Wha'
'Lee, Uk'

_publ_section_title
;
 5-Fluoro-3-methylsulfinyl-2-phenyl-1-benzofuran
;
_journal_coeditor_code ER2071
_journal_issue 8
_journal_name_full 'Acta Crystallographica Section E'
_journal_page_first o1957
_journal_paper_doi 10.1107/S1600536809028189
_journal_volume 65
_journal_year 2009
_chemical_formula_iupac 'C15 H11 F O2 S'
_chemical_formula_moiety 'C15 H11 F O2 S'
_chemical_formula_sum 'C15 H11 F O2 S'
_chemical_formula_weight 274.30
_chemical_name_systematic
;
5-Fluoro-3-methylsulfinyl-2-phenyl-1-benzofuran
;
_space_group_IT_number 14
_symmetry_cell_setting monoclinic
_symmetry_space_group_name_Hall '-P 2ybc'
_symmetry_space_group_name_H-M 'P 1 21/c 1'
_atom_sites_solution_hydrogens difmap
_atom_sites_solution_primary direct
_atom_sites_solution_secondary difmap
_cell_angle_alpha 90.00
_cell_angle_beta 113.732(5)
_cell_angle_gamma 90.00
_cell_formula_units_Z 4
_cell_length_a 8.507(4)
_cell_length_b 16.655(7)
_cell_length_c 9.553(4)
_cell_measurement_reflns_used 2317
_cell_measurement_temperature 273(2)
_cell_measurement_theta_max 26.73
_cell_measurement_theta_min 2.45
_cell_volume 1239.1(9)
_computing_cell_refinement 'SAINT (Bruker, 2001)'
_computing_data_collection 'SMART (Bruker, 2001)'
_computing_data_reduction 'SAINT (Bruker, 2001)'
_computing_molecular_graphics 'ORTEP-3 (Farrugia, 1997) and DIAMOND (Brandenburg, 1998)'
_computing_publication_material 'SHELXL97 (Sheldrick, 2008)'
_computing_structure_refinement 'SHELXL97 (Sheldrick, 2008)'
_computing_structure_solution 'SHELXS97 (Sheldrick, 2008)'
_diffrn_ambient_temperature 273(2)
_diffrn_detector_area_resol_mean 10.0
_diffrn_measured_fraction_theta_full 0.976
_diffrn_measured_fraction_theta_max 0.976
_diffrn_measurement_device_type 'Bruker SMART CCD'
_diffrn_measurement_method '\f and \w'
_diffrn_radiation_monochromator graphite
_diffrn_radiation_source 'fine-focus sealed tube'
_diffrn_radiation_type MoK\a
_diffrn_radiation_wavelength 0.71073
_diffrn_reflns_av_R_equivalents 0.1333
_diffrn_reflns_av_sigmaI/netI 0.0942
_diffrn_reflns_limit_h_max 10
_diffrn_reflns_limit_h_min -10
_diffrn_reflns_limit_k_max 20
_diffrn_reflns_limit_k_min -20
_diffrn_reflns_limit_l_max 11
_diffrn_reflns_limit_l_min -11
_diffrn_reflns_number 8954
_diffrn_reflns_theta_full 25.50
_diffrn_reflns_theta_max 25.50
_diffrn_reflns_theta_min 2.45
_diffrn_standards_number 0
_exptl_absorpt_coefficient_mu 0.267
_exptl_absorpt_correction_type none
_exptl_crystal_colour colourless
_exptl_crystal_density_diffrn 1.470
_exptl_crystal_density_method 'not measured'
_exptl_crystal_description block
_exptl_crystal_F_000 568
_exptl_crystal_size_max 0.20
_exptl_crystal_size_mid 0.10
_exptl_crystal_size_min 0.10
_refine_diff_density_max 0.640
_refine_diff_density_min -0.341
_refine_ls_extinction_method none
_refine_ls_goodness_of_fit_ref 1.069
_refine_ls_hydrogen_treatment constr
_refine_ls_matrix_type full
_refine_ls_number_parameters 173
_refine_ls_number_reflns 2251
_refine_ls_number_restraints 0
_refine_ls_restrained_S_all 1.069
_refine_ls_R_factor_all 0.1061
_refine_ls_R_factor_gt 0.0614
_refine_ls_shift/su_max_lt 0.001
_refine_ls_shift/su_mean 0.000
_refine_ls_structure_factor_coef Fsqd
_refine_ls_weighting_details 'calc w=1/[\s^2^(Fo^2^)+(0.0649P)^2^+1.1956P] where P=(Fo^2^+2Fc^2^)/3'
_refine_ls_weighting_scheme calc
_refine_ls_wR_factor_gt 0.1302
_refine_ls_wR_factor_ref 0.1571
_reflns_number_gt 1478
_reflns_number_total 2251
_reflns_threshold_expression I>2\s(I)
_cod_data_source_file er2071.cif
_cod_data_source_block I
_cod_original_sg_symbol_H-M 'P 21/c'
_cod_database_code 2222667
_cod_database_fobs_code 2222667

loop_
_symmetry_equiv_pos_as_xyz
'x, y, z'
'-x, y+1/2, -z+1/2'
'-x, -y, -z'
'x, -y-1/2, z-1/2'

loop_
_atom_site_type_symbol
_atom_site_label
_atom_site_fract_x
_atom_site_fract_y
_atom_site_fract_z
_atom_site_U_iso_or_equiv
_atom_site_adp_type
_atom_site_calc_flag
_atom_site_refinement_flags
_atom_site_occupancy
_atom_site_disorder_assembly
_atom_site_disorder_group
S S 0.68313(13) 0.69115(6) 0.59163(12) 0.0254(3) Uani d . 1 . .
F F 1.1429(3) 0.43327(15) 0.9193(3) 0.0410(7) Uani d . 1 . .
O O1 0.6667(3) 0.49692(15) 0.3511(3) 0.0239(6) Uani d . 1 . .
O O2 0.8646(4) 0.71756(17) 0.6700(4) 0.0382(8) Uani d . 1 . .
C C1 0.6897(5) 0.5933(2) 0.5247(4) 0.0195(8) Uani d . 1 . .
C C2 0.8108(5) 0.5306(2) 0.6026(4) 0.0212(8) Uani d . 1 . .
C C3 0.9321(5) 0.5180(2) 0.7509(5) 0.0255(9) Uani d . 1 . .
H H3 0.9490 0.5548 0.8289 0.031 Uiso calc R 1 . .
C C4 1.0255(5) 0.4483(3) 0.7757(5) 0.0280(9) Uani d . 1 . .
C C5 1.0078(5) 0.3919(2) 0.6625(5) 0.0292(10) Uani d . 1 . .
H H5 1.0754 0.3458 0.6864 0.035 Uiso calc R 1 . .
C C6 0.8909(5) 0.4045(2) 0.5168(5) 0.0275(9) Uani d . 1 . .
H H6 0.8777 0.3682 0.4388 0.033 Uiso calc R 1 . .
C C7 0.7926(5) 0.4737(2) 0.4896(4) 0.0224(8) Uani d . 1 . .
C C8 0.6087(5) 0.5703(2) 0.3762(4) 0.0207(8) Uani d . 1 . .
C C9 0.4741(5) 0.6076(2) 0.2420(4) 0.0209(8) Uani d . 1 . .
C C10 0.4709(5) 0.5957(3) 0.0963(5) 0.0303(10) Uani d . 1 . .
H H10 0.5542 0.5640 0.0838 0.036 Uiso calc R 1 . .
C C11 0.3445(6) 0.6311(3) -0.0293(5) 0.0371(11) Uani d . 1 . .
H H11 0.3438 0.6236 -0.1260 0.044 Uiso calc R 1 . .
C C12 0.2182(5) 0.6779(3) -0.0119(5) 0.0339(10) Uani d . 1 . .
H H12 0.1329 0.7016 -0.0966 0.041 Uiso calc R 1 . .
C C13 0.2205(5) 0.6887(2) 0.1312(5) 0.0269(9) Uani d . 1 . .
H H13 0.1353 0.7196 0.1428 0.032 Uiso calc R 1 . .
C C14 0.3464(5) 0.6547(2) 0.2579(5) 0.0238(9) Uani d . 1 . .
H H14 0.3467 0.6631 0.3542 0.029 Uiso calc R 1 . .
C C15 0.6122(6) 0.6672(3) 0.7391(5) 0.0403(12) Uani d . 1 . .
H H15A 0.6921 0.6308 0.8104 0.060 Uiso calc R 1 . .
H H15B 0.5009 0.6426 0.6947 0.060 Uiso calc R 1 . .
H H15C 0.6055 0.7155 0.7914 0.060 Uiso calc R 1 . .

loop_
_atom_site_aniso_label
_atom_site_aniso_U_11
_atom_site_aniso_U_22
_atom_site_aniso_U_33
_atom_site_aniso_U_12
_atom_site_aniso_U_13
_atom_site_aniso_U_23
S 0.0240(5) 0.0220(5) 0.0278(6) -0.0001(4) 0.0079(4) -0.0029(4)
F 0.0295(14) 0.0525(17) 0.0367(15) 0.0104(11) 0.0086(12) 0.0157(12)
O1 0.0211(14) 0.0263(15) 0.0259(15) 0.0005(11) 0.0112(12) -0.0010(11)
O2 0.0293(17) 0.0332(17) 0.048(2) -0.0098(13) 0.0108(15) -0.0085(14)
C1 0.0155(18) 0.0189(19) 0.023(2) 0.0004(14) 0.0071(16) 0.0009(15)
C2 0.0142(19) 0.026(2) 0.026(2) -0.0018(15) 0.0110(17) 0.0027(15)
C3 0.020(2) 0.031(2) 0.027(2) -0.0018(16) 0.0115(18) 0.0017(16)
C4 0.016(2) 0.040(2) 0.028(2) 0.0038(17) 0.0091(18) 0.0123(18)
C5 0.027(2) 0.031(2) 0.039(3) 0.0073(17) 0.022(2) 0.0095(18)
C6 0.028(2) 0.025(2) 0.036(2) 0.0015(17) 0.0193(19) -0.0002(17)
C7 0.020(2) 0.026(2) 0.026(2) -0.0025(15) 0.0139(18) 0.0039(16)
C8 0.021(2) 0.0170(19) 0.028(2) 0.0004(15) 0.0135(17) 0.0001(15)
C9 0.0177(19) 0.023(2) 0.022(2) -0.0030(15) 0.0075(16) 0.0018(15)
C10 0.026(2) 0.040(2) 0.026(2) 0.0028(18) 0.0120(19) -0.0037(18)
C11 0.035(3) 0.053(3) 0.025(2) 0.000(2) 0.014(2) 0.000(2)
C12 0.026(2) 0.037(3) 0.034(3) -0.0002(18) 0.007(2) 0.0096(18)
C13 0.016(2) 0.032(2) 0.034(2) 0.0027(16) 0.0114(18) 0.0044(18)
C14 0.017(2) 0.029(2) 0.026(2) -0.0027(16) 0.0107(18) -0.0009(16)
C15 0.047(3) 0.043(3) 0.044(3) 0.003(2) 0.033(2) -0.008(2)

loop_
_atom_type_symbol
_atom_type_description
_atom_type_scat_dispersion_real
_atom_type_scat_dispersion_imag
_atom_type_scat_source
C C 0.0033 0.0016 'International Tables Vol C Tables 4.2.6.8 and 6.1.1.4'
H H 0.0000 0.0000 'International Tables Vol C Tables 4.2.6.8 and 6.1.1.4'
O O 0.0106 0.0060 'International Tables Vol C Tables 4.2.6.8 and 6.1.1.4'
F F 0.0171 0.0103 'International Tables Vol C Tables 4.2.6.8 and 6.1.1.4'
S S 0.1246 0.1234 'International Tables Vol C Tables 4.2.6.8 and 6.1.1.4'

loop_
_geom_angle_atom_site_label_1
_geom_angle_atom_site_label_2
_geom_angle_atom_site_label_3
_geom_angle_site_symmetry_1
_geom_angle_site_symmetry_3
_geom_angle
_geom_angle_publ_flag
O2 S C1 . . 106.19(17) ?
O2 S C15 . . 106.3(2) ?
C1 S C15 . . 98.6(2) ?
C8 O1 C7 . . 106.0(3) ?
C8 C1 C2 . . 106.9(3) ?
C8 C1 S . . 124.3(3) ?
C2 C1 S . . 127.0(3) ?
C3 C2 C7 . . 119.4(4) ?
C3 C2 C1 . . 135.7(4) ?
C7 C2 C1 . . 104.9(3) ?
C4 C3 C2 . . 116.3(4) ?
C4 C3 H3 . . 121.9 ?
C2 C3 H3 . . 121.9 ?
F C4 C3 . . 118.0(4) ?
F C4 C5 . . 117.8(4) ?
C3 C4 C5 . . 124.2(4) ?
C6 C5 C4 . . 119.7(4) ?
C6 C5 H5 . . 120.2 ?
C4 C5 H5 . . 120.2 ?
C5 C6 C7 . . 117.2(4) ?
C5 C6 H6 . . 121.4 ?
C7 C6 H6 . . 121.4 ?
O1 C7 C6 . . 126.1(4) ?
O1 C7 C2 . . 110.6(3) ?
C6 C7 C2 . . 123.3(4) ?
C1 C8 O1 . . 111.5(3) ?
C1 C8 C9 . . 133.0(3) ?
O1 C8 C9 . . 115.6(3) ?
C10 C9 C14 . . 119.0(4) ?
C10 C9 C8 . . 120.4(3) ?
C14 C9 C8 . . 120.6(3) ?
C11 C10 C9 . . 120.2(4) ?
C11 C10 H10 . . 119.9 ?
C9 C10 H10 . . 119.9 ?
C10 C11 C12 . . 120.3(4) ?
C10 C11 H11 . . 119.8 ?
C12 C11 H11 . . 119.8 ?
C13 C12 C11 . . 119.4(4) ?
C13 C12 H12 . . 120.3 ?
C11 C12 H12 . . 120.3 ?
C12 C13 C14 . . 121.1(4) ?
C12 C13 H13 . . 119.5 ?
C14 C13 H13 . . 119.5 ?
C13 C14 C9 . . 120.0(4) ?
C13 C14 H14 . . 120.0 ?
C9 C14 H14 . . 120.0 ?
S C15 H15A . . 109.5 ?
S C15 H15B . . 109.5 ?
H15A C15 H15B . . 109.5 ?
S C15 H15C . . 109.5 ?
H15A C15 H15C . . 109.5 ?
H15B C15 H15C . . 109.5 ?

loop_
_geom_bond_atom_site_label_1
_geom_bond_atom_site_label_2
_geom_bond_site_symmetry_2
_geom_bond_distance
_geom_bond_publ_flag
S O2 . 1.486(3) ?
S C1 . 1.760(4) ?
S C15 . 1.786(5) ?
F C4 . 1.357(4) ?
O1 C8 . 1.375(4) ?
O1 C7 . 1.381(5) ?
C1 C8 . 1.358(5) ?
C1 C2 . 1.446(5) ?
C2 C3 . 1.392(5) ?
C2 C7 . 1.398(5) ?
C3 C4 . 1.373(6) ?
C3 H3 . 0.9300 ?
C4 C5 . 1.393(6) ?
C5 C6 . 1.363(6) ?
C5 H5 . 0.9300 ?
C6 C7 . 1.385(5) ?
C6 H6 . 0.9300 ?
C8 C9 . 1.470(5) ?
C9 C10 . 1.395(5) ?
C9 C14 . 1.397(5) ?
C10 C11 . 1.380(6) ?
C10 H10 . 0.9300 ?
C11 C12 . 1.390(6) ?
C11 H11 . 0.9300 ?
C12 C13 . 1.372(6) ?
C12 H12 . 0.9300 ?
C13 C14 . 1.374(5) ?
C13 H13 . 0.9300 ?
C14 H14 . 0.9300 ?
C15 H15A . 0.9600 ?
C15 H15B . 0.9600 ?
C15 H15C . 0.9600 ?

loop_
_geom_hbond_atom_site_label_D
_geom_hbond_atom_site_label_H
_geom_hbond_atom_site_label_A
_geom_hbond_site_symmetry_A
_geom_hbond_distance_DH
_geom_hbond_distance_HA
_geom_hbond_distance_DA
_geom_hbond_angle_DHA
C5 H5 O2 2_746 0.93 2.48 3.282(5) 144.6
C12 H12 O2 1_454 0.93 2.48 3.371(5) 160.2
C13 H13 O2 4_475 0.93 2.64 3.555(5) 169.7
C15 H15B O1 3_666 0.96 2.67 3.493(6) 144.3
C15 H15A F 3_767 0.96 2.62 3.509(6) 154.5

loop_
_geom_torsion_atom_site_label_1
_geom_torsion_atom_site_label_2
_geom_torsion_atom_site_label_3
_geom_torsion_atom_site_label_4
_geom_torsion_site_symmetry_1
_geom_torsion_site_symmetry_2
_geom_torsion_site_symmetry_3
_geom_torsion_site_symmetry_4
_geom_torsion
_geom_torsion_publ_flag
O2 S C1 C8 . . . . -123.7(3) ?
C15 S C1 C8 . . . . 126.4(4) ?
O2 S C1 C2 . . . . 39.2(4) ?
C15 S C1 C2 . . . . -70.7(4) ?
C8 C1 C2 C3 . . . . 178.7(4) ?
S C1 C2 C3 . . . . 13.4(6) ?
C8 C1 C2 C7 . . . . 0.6(4) ?
S C1 C2 C7 . . . . -164.6(3) ?
C7 C2 C3 C4 . . . . -0.8(5) ?
C1 C2 C3 C4 . . . . -178.6(4) ?
C2 C3 C4 F . . . . -178.9(3) ?
C2 C3 C4 C5 . . . . 1.3(6) ?
F C4 C5 C6 . . . . 179.8(3) ?
C3 C4 C5 C6 . . . . -0.4(6) ?
C4 C5 C6 C7 . . . . -1.0(6) ?
C8 O1 C7 C6 . . . . -177.6(4) ?
C8 O1 C7 C2 . . . . 1.7(4) ?
C5 C6 C7 O1 . . . . -179.3(3) ?
C5 C6 C7 C2 . . . . 1.4(6) ?
C3 C2 C7 O1 . . . . -179.9(3) ?
C1 C2 C7 O1 . . . . -1.5(4) ?
C3 C2 C7 C6 . . . . -0.5(6) ?
C1 C2 C7 C6 . . . . 177.9(3) ?
C2 C1 C8 O1 . . . . 0.4(4) ?
S C1 C8 O1 . . . . 166.2(3) ?
C2 C1 C8 C9 . . . . 179.9(4) ?
S C1 C8 C9 . . . . -14.3(6) ?
C7 O1 C8 C1 . . . . -1.3(4) ?
C7 O1 C8 C9 . . . . 179.1(3) ?
C1 C8 C9 C10 . . . . 147.8(4) ?
O1 C8 C9 C10 . . . . -32.7(5) ?
C1 C8 C9 C14 . . . . -32.9(6) ?
O1 C8 C9 C14 . . . . 146.6(3) ?
C14 C9 C10 C11 . . . . 0.8(6) ?
C8 C9 C10 C11 . . . . -179.8(4) ?
C9 C10 C11 C12 . . . . -0.8(7) ?
C10 C11 C12 C13 . . . . 0.1(7) ?
C11 C12 C13 C14 . . . . 0.6(6) ?
C12 C13 C14 C9 . . . . -0.6(6) ?
C10 C9 C14 C13 . . . . -0.1(6) ?
C8 C9 C14 C13 . . . . -179.5(3) ?
